data_7219459
loop_
_publ_author_name
'Hao, Jin-ming'
'Yu, Bao-yi'
'Van Hecke, Kristof'
'Cui, Guang-hua'

_publ_section_title
;
 A series of d10metal coordination polymers based on a flexible
 bis(2-methylbenzimidazole) ligand and different carboxylates: synthesis,
 structures, photoluminescence and catalytic properties
;
_journal_issue 11
_journal_name_full CrystEngComm
_journal_page_first 2279
_journal_paper_doi 10.1039/C4CE02090A
_journal_volume 17
_journal_year 2015
_chemical_formula_sum 'C31 H26 Ag2 N4 O4'
_chemical_formula_weight 734.30
_chemical_name_systematic
; 
 ? 
;
_space_group_IT_number 14
_symmetry_cell_setting monoclinic
_symmetry_space_group_name_Hall '-P 2yn'
_symmetry_space_group_name_H-M 'P 1 21/n 1'
_atom_sites_solution_hydrogens geom
_atom_sites_solution_primary direct
_atom_sites_solution_secondary difmap
_audit_creation_method SHELXL-97
_audit_update_record
;
2015-01-19 deposited with the CCDC.
2015-01-30 downloaded from the CCDC.
;
_cell_angle_alpha 90.00
_cell_angle_beta 96.7490(10)
_cell_angle_gamma 90.00
_cell_formula_units_Z 4
_cell_length_a 16.7454(9)
_cell_length_b 8.1590(5)
_cell_length_c 20.5264(11)
_cell_measurement_reflns_used 1686
_cell_measurement_temperature 296(2)
_cell_measurement_theta_max 20.12
_cell_measurement_theta_min 3.68
_cell_volume 2785.0(3)
_computing_cell_refinement 'SAINT (Bruker, 1999)'
_computing_data_collection 'SMART (Bruker, 1998)'
_computing_data_reduction SAINT
_computing_molecular_graphics 'SHELXTL  (Bruker, 1999)'
_computing_publication_material SHELXTL
_computing_structure_refinement 'SHELXL97 (Sheldrick, 2008)'
_computing_structure_solution 'SHELXS97 (Sheldrick, 2008)'
_diffrn_ambient_temperature 296(2)
_diffrn_measured_fraction_theta_full 0.999
_diffrn_measured_fraction_theta_max 0.999
_diffrn_measurement_device_type 'Bruker SMART CCD area-detector'
_diffrn_measurement_method '\f and \w scans'
_diffrn_radiation_monochromator graphite
_diffrn_radiation_source 'fine--focus sealed tube'
_diffrn_radiation_type MoK\a
_diffrn_radiation_wavelength 0.71073
_diffrn_reflns_av_R_equivalents 0.0230
_diffrn_reflns_av_sigmaI/netI 0.0196
_diffrn_reflns_limit_h_max 19
_diffrn_reflns_limit_h_min -19
_diffrn_reflns_limit_k_max 9
_diffrn_reflns_limit_k_min -9
_diffrn_reflns_limit_l_max 24
_diffrn_reflns_limit_l_min -24
_diffrn_reflns_number 20513
_diffrn_reflns_theta_full 25.02
_diffrn_reflns_theta_max 25.02
_diffrn_reflns_theta_min 2.45
_exptl_absorpt_coefficient_mu 1.451
_exptl_absorpt_correction_T_max 0.7852
_exptl_absorpt_correction_T_min 0.7321
_exptl_absorpt_correction_type multi-scan
_exptl_absorpt_process_details '(<i>SADABS</i>; Sheldrick, 1996)'
_exptl_crystal_colour colourless
_exptl_crystal_density_diffrn 1.751
_exptl_crystal_density_method 'not measured'
_exptl_crystal_description block
_exptl_crystal_F_000 1464
_exptl_crystal_size_max 0.24
_exptl_crystal_size_mid 0.22
_exptl_crystal_size_min 0.21
_refine_diff_density_max 1.253
_refine_diff_density_min -0.872
_refine_diff_density_rms 0.059
_refine_ls_extinction_method none
_refine_ls_goodness_of_fit_ref 1.027
_refine_ls_hydrogen_treatment constr
_refine_ls_matrix_type full
_refine_ls_number_parameters 372
_refine_ls_number_reflns 4910
_refine_ls_number_restraints 0
_refine_ls_restrained_S_all 1.027
_refine_ls_R_factor_all 0.0319
_refine_ls_R_factor_gt 0.0265
_refine_ls_shift/su_max 0.004
_refine_ls_shift/su_mean 0.000
_refine_ls_structure_factor_coef Fsqd
_refine_ls_weighting_details 'calc w=1/[\s^2^(Fo^2^)+(0.0345P)^2^+2.6080P] where P=(Fo^2^+2Fc^2^)/3'
_refine_ls_weighting_scheme calc
_refine_ls_wR_factor_gt 0.0661
_refine_ls_wR_factor_ref 0.0701
_reflns_number_gt 4311
_reflns_number_total 4910
_reflns_threshold_expression >2sigma(I)
_cod_data_source_file c4ce02090a2.cif
_cod_data_source_block 1
_cod_depositor_comments 'Adding full bibliography for 7219459--7219464.cif.'
_cod_original_sg_symbol_H-M 'P 21/n'
_cod_database_code 7219459

loop_
_symmetry_equiv_pos_as_xyz
'x, y, z'
'-x+1/2, y+1/2, -z+1/2'
'-x, -y, -z'
'x-1/2, -y-1/2, z-1/2'

loop_
_atom_site_label
_atom_site_type_symbol
_atom_site_fract_x
_atom_site_fract_y
_atom_site_fract_z
_atom_site_U_iso_or_equiv
_atom_site_adp_type
_atom_site_occupancy
_atom_site_symmetry_multiplicity
_atom_site_calc_flag
_atom_site_refinement_flags
Ag1 Ag 0.064373(13) 0.94514(3) 0.905277(11) 0.04386(8) Uani 1 1 d .
N1 N 0.16998(14) 0.6011(3) 1.02024(12) 0.0386(5) Uani 1 1 d .
C1 C 0.16224(16) 1.2019(3) 1.09927(13) 0.0329(6) Uani 1 1 d .
O1 O 0.03300(11) 1.2202(3) 1.03829(10) 0.0433(5) Uani 1 1 d .
Ag2 Ag 0.082474(16) 0.77491(3) 1.049697(13) 0.05254(9) Uani 1 1 d .
N2 N 0.22849(16) 0.4185(3) 0.96153(12) 0.0418(6) Uani 1 1 d .
C2 C 0.23743(16) 1.1347(3) 1.10498(13) 0.0347(6) Uani 1 1 d .
H2 H 0.2499 1.0598 1.0735 0.042 Uiso 1 1 calc R
O2 O 0.12478(12) 1.0536(3) 1.00275(10) 0.0448(5) Uani 1 1 d .
C3 C 0.29665(16) 1.1750(3) 1.15695(13) 0.0324(6) Uani 1 1 d .
O3 O 0.45510(12) 1.4001(3) 1.36154(9) 0.0408(5) Uani 1 1 d .
N3 N 0.34599(14) 0.3309(3) 0.65225(12) 0.0403(6) Uani 1 1 d .
N4 N 0.27989(16) 0.2600(3) 0.73574(13) 0.0434(6) Uani 1 1 d .
C4 C 0.37477(16) 1.1072(4) 1.16333(14) 0.0384(6) Uani 1 1 d .
H4 H 0.3879 1.0308 1.1327 0.046 Uiso 1 1 calc R
O4 O 0.54880(12) 1.2986(3) 1.30488(11) 0.0561(6) Uani 1 1 d .
C5 C 0.43102(16) 1.1515(4) 1.21318(14) 0.0371(6) Uani 1 1 d .
H5 H 0.4821 1.1051 1.2162 0.045 Uiso 1 1 calc R
C6 C 0.41302(16) 1.2672(3) 1.26059(13) 0.0338(6) Uani 1 1 d .
C7 C 0.33701(16) 1.3331(4) 1.25626(13) 0.0367(6) Uani 1 1 d .
H7 H 0.3247 1.4077 1.2878 0.044 Uiso 1 1 calc R
C8 C 0.27721(16) 1.2897(3) 1.20490(13) 0.0349(6) Uani 1 1 d .
C9 C 0.19854(17) 1.3571(4) 1.19817(15) 0.0438(7) Uani 1 1 d .
H9 H 0.1847 1.4313 1.2293 0.053 Uiso 1 1 calc R
C10 C 0.14315(17) 1.3156(4) 1.14728(15) 0.0421(7) Uani 1 1 d .
H10 H 0.0921 1.3622 1.1439 0.051 Uiso 1 1 calc R
C11 C 0.47765(17) 1.3234(4) 1.31268(13) 0.0355(6) Uani 1 1 d .
C12 C 0.10152(16) 1.1547(4) 1.04227(13) 0.0337(6) Uani 1 1 d .
C13 C 0.3527(2) 0.2914(4) 0.71456(15) 0.0446(7) Uani 1 1 d .
C14 C 0.22186(19) 0.2828(3) 0.68245(15) 0.0413(7) Uani 1 1 d .
C15 C 0.26409(17) 0.3264(3) 0.63041(14) 0.0371(6) Uani 1 1 d .
C16 C 0.22379(19) 0.3588(4) 0.56890(15) 0.0451(7) Uani 1 1 d .
H16 H 0.2514 0.3876 0.5339 0.054 Uiso 1 1 calc R
C17 C 0.1412(2) 0.3467(5) 0.56170(18) 0.0580(9) Uani 1 1 d .
H17 H 0.1125 0.3677 0.5210 0.070 Uiso 1 1 calc R
C18 C 0.0999(2) 0.3034(5) 0.6142(2) 0.0638(10) Uani 1 1 d .
H18 H 0.0441 0.2967 0.6075 0.077 Uiso 1 1 calc R
C19 C 0.1383(2) 0.2705(4) 0.67508(19) 0.0542(9) Uani 1 1 d .
H19 H 0.1102 0.2414 0.7098 0.065 Uiso 1 1 calc R
C20 C 0.4306(2) 0.2826(5) 0.75743(18) 0.0667(10) Uani 1 1 d .
H20B H 0.4338 0.1808 0.7810 0.100 Uiso 1 1 calc R
H20A H 0.4342 0.3721 0.7880 0.100 Uiso 1 1 calc R
H20C H 0.4741 0.2891 0.7310 0.100 Uiso 1 1 calc R
C21 C 0.15975(18) 0.5000(4) 0.96981(14) 0.0376(6) Uani 1 1 d .
C22 C 0.24970(18) 0.5850(4) 1.04679(15) 0.0423(7) Uani 1 1 d .
C23 C 0.2917(2) 0.6620(5) 1.10091(17) 0.0573(9) Uani 1 1 d .
H23 H 0.2667 0.7368 1.1261 0.069 Uiso 1 1 calc R
C24 C 0.3714(3) 0.6227(6) 1.1154(2) 0.0753(12) Uani 1 1 d .
H24 H 0.4010 0.6723 1.1513 0.090 Uiso 1 1 calc R
C25 C 0.4091(3) 0.5113(6) 1.0783(3) 0.0801(13) Uani 1 1 d .
H25 H 0.4633 0.4886 1.0897 0.096 Uiso 1 1 calc R
C26 C 0.3683(2) 0.4332(5) 1.0249(2) 0.0643(10) Uani 1 1 d .
H26 H 0.3937 0.3583 1.0001 0.077 Uiso 1 1 calc R
C27 C 0.28757(19) 0.4713(4) 1.00984(16) 0.0452(7) Uani 1 1 d .
C28 C 0.08385(19) 0.4776(4) 0.92602(16) 0.0465(7) Uani 1 1 d .
H28B H 0.0707 0.3631 0.9230 0.070 Uiso 1 1 calc R
H28A H 0.0902 0.5190 0.8832 0.070 Uiso 1 1 calc R
H28C H 0.0414 0.5361 0.9435 0.070 Uiso 1 1 calc R
C29 C 0.2374(2) 0.2897(4) 0.91360(15) 0.0491(8) Uani 1 1 d .
H29A H 0.1881 0.2261 0.9073 0.059 Uiso 1 1 calc R
H29B H 0.2804 0.2168 0.9311 0.059 Uiso 1 1 calc R
C30 C 0.2556(2) 0.3538(4) 0.84737(16) 0.0488(8) Uani 1 1 d .
H30A H 0.2124 0.4250 0.8288 0.059 Uiso 1 1 calc R
H30B H 0.3050 0.4171 0.8528 0.059 Uiso 1 1 calc R
C31 C 0.2642(2) 0.2111(4) 0.80166(16) 0.0501(8) Uani 1 1 d .
H31A H 0.3079 0.1417 0.8207 0.060 Uiso 1 1 calc R
H31B H 0.2153 0.1465 0.7982 0.060 Uiso 1 1 calc R

loop_
_atom_site_aniso_label
_atom_site_aniso_U_11
_atom_site_aniso_U_22
_atom_site_aniso_U_33
_atom_site_aniso_U_23
_atom_site_aniso_U_13
_atom_site_aniso_U_12
Ag1 0.03265(13) 0.06483(17) 0.03420(13) 0.00150(10) 0.00435(9) 0.00640(10)
N1 0.0423(14) 0.0380(13) 0.0368(13) 0.0006(11) 0.0098(11) 0.0023(11)
C1 0.0317(14) 0.0369(15) 0.0306(14) 0.0009(11) 0.0055(11) -0.0049(11)
O1 0.0309(11) 0.0554(13) 0.0422(11) 0.0050(10) -0.0008(9) -0.0007(9)
Ag2 0.05633(17) 0.05194(16) 0.05309(16) -0.00769(11) 0.02215(12) 0.00206(12)
N2 0.0490(15) 0.0362(13) 0.0423(14) 0.0022(11) 0.0147(12) 0.0037(11)
C2 0.0343(14) 0.0400(16) 0.0302(14) -0.0051(12) 0.0060(11) -0.0021(12)
O2 0.0397(11) 0.0586(14) 0.0352(11) -0.0100(10) 0.0004(9) -0.0027(10)
C3 0.0305(14) 0.0377(14) 0.0295(14) -0.0016(11) 0.0054(11) -0.0020(11)
O3 0.0406(11) 0.0538(12) 0.0286(10) -0.0039(9) 0.0069(8) -0.0088(9)
N3 0.0396(14) 0.0419(13) 0.0425(14) -0.0011(11) 0.0179(11) 0.0006(11)
N4 0.0556(16) 0.0347(13) 0.0442(15) 0.0029(11) 0.0240(13) 0.0032(11)
C4 0.0353(15) 0.0416(16) 0.0391(16) -0.0100(13) 0.0078(12) 0.0006(12)
O4 0.0317(11) 0.0900(18) 0.0456(13) -0.0160(12) 0.0001(9) 0.0005(11)
C5 0.0285(14) 0.0444(16) 0.0386(15) -0.0008(13) 0.0049(12) 0.0031(12)
C6 0.0331(14) 0.0406(15) 0.0280(14) 0.0028(11) 0.0056(11) -0.0041(12)
C7 0.0359(15) 0.0425(16) 0.0319(14) -0.0062(12) 0.0053(12) -0.0003(12)
C8 0.0323(14) 0.0419(15) 0.0304(14) -0.0040(12) 0.0037(11) 0.0000(12)
C9 0.0372(16) 0.0521(18) 0.0418(17) -0.0156(14) 0.0039(13) 0.0065(14)
C10 0.0315(15) 0.0510(18) 0.0438(17) -0.0069(14) 0.0040(13) 0.0069(13)
C11 0.0357(15) 0.0413(15) 0.0290(14) 0.0045(12) 0.0020(11) -0.0031(12)
C12 0.0316(14) 0.0399(15) 0.0302(14) 0.0049(12) 0.0059(11) -0.0052(12)
C13 0.0528(19) 0.0376(16) 0.0463(18) 0.0017(13) 0.0175(15) 0.0054(14)
C14 0.0501(18) 0.0273(14) 0.0503(18) -0.0044(12) 0.0220(15) -0.0028(12)
C15 0.0408(16) 0.0283(14) 0.0454(17) -0.0077(12) 0.0181(13) -0.0034(12)
C16 0.0485(18) 0.0447(17) 0.0446(17) -0.0107(14) 0.0164(14) -0.0057(14)
C17 0.0478(19) 0.070(2) 0.056(2) -0.0130(18) 0.0067(16) -0.0070(17)
C18 0.0415(19) 0.073(3) 0.079(3) -0.013(2) 0.0144(19) -0.0111(17)
C19 0.0490(19) 0.0485(19) 0.071(2) -0.0039(17) 0.0321(18) -0.0068(15)
C20 0.060(2) 0.086(3) 0.054(2) 0.013(2) 0.0081(18) 0.014(2)
C21 0.0445(16) 0.0338(14) 0.0363(15) 0.0044(12) 0.0127(13) 0.0001(13)
C22 0.0432(17) 0.0412(16) 0.0429(17) 0.0060(13) 0.0064(13) -0.0023(13)
C23 0.060(2) 0.056(2) 0.054(2) 0.0023(17) -0.0017(17) -0.0050(17)
C24 0.064(3) 0.074(3) 0.082(3) 0.010(2) -0.019(2) -0.009(2)
C25 0.049(2) 0.074(3) 0.112(4) 0.025(3) -0.012(2) 0.002(2)
C26 0.050(2) 0.057(2) 0.088(3) 0.016(2) 0.013(2) 0.0108(17)
C27 0.0459(18) 0.0396(17) 0.0521(19) 0.0125(14) 0.0147(15) 0.0041(14)
C28 0.0507(18) 0.0456(18) 0.0431(17) -0.0021(14) 0.0051(14) -0.0037(15)
C29 0.070(2) 0.0340(16) 0.0473(18) 0.0022(13) 0.0251(16) 0.0072(15)
C30 0.069(2) 0.0334(16) 0.0489(18) 0.0068(14) 0.0261(16) 0.0029(15)
C31 0.072(2) 0.0351(16) 0.0483(18) 0.0068(14) 0.0301(17) 0.0019(15)

loop_
_atom_type_symbol
_atom_type_description
_atom_type_scat_dispersion_real
_atom_type_scat_dispersion_imag
_atom_type_scat_source
C C 0.0033 0.0016 'International Tables Vol C Tables 4.2.6.8 and 6.1.1.4'
H H 0.0000 0.0000 'International Tables Vol C Tables 4.2.6.8 and 6.1.1.4'
N N 0.0061 0.0033 'International Tables Vol C Tables 4.2.6.8 and 6.1.1.4'
O O 0.0106 0.0060 'International Tables Vol C Tables 4.2.6.8 and 6.1.1.4'
Ag Ag -0.8971 1.1015 'International Tables Vol C Tables 4.2.6.8 and 6.1.1.4'

loop_
_geom_angle_atom_site_label_1
_geom_angle_atom_site_label_2
_geom_angle_atom_site_label_3
_geom_angle
_geom_angle_site_symmetry_1
_geom_angle_site_symmetry_3
N3 Ag1 O2 111.52(8) 2_556 .
N3 Ag1 O3 125.13(8) 2_556 4_585
O2 Ag1 O3 111.88(7) . 4_585
N3 Ag1 O1 122.51(8) 2_556 3_577
O2 Ag1 O1 92.78(7) . 3_577
O3 Ag1 O1 86.86(7) 4_585 3_577
C21 N1 C22 106.2(2) . .
C21 N1 Ag2 126.6(2) . .
C22 N1 Ag2 126.9(2) . .
C2 C1 C10 119.0(3) . .
C2 C1 C12 119.7(2) . .
C10 C1 C12 121.4(2) . .
C12 O1 Ag2 132.72(18) . 3_577
C12 O1 Ag1 112.26(17) . 3_577
Ag2 O1 Ag1 81.45(6) 3_577 3_577
N1 Ag2 O3 141.75(8) . 2_547
N1 Ag2 O1 107.48(8) . 3_577
O3 Ag2 O1 108.32(7) 2_547 3_577
C21 N2 C27 107.6(2) . .
C21 N2 C29 126.3(3) . .
C27 N2 C29 125.9(3) . .
C1 C2 C3 122.1(3) . .
C1 C2 H2 119.0 . .
C3 C2 H2 119.0 . .
C12 O2 Ag1 132.57(18) . .
C2 C3 C4 122.8(2) . .
C2 C3 C8 118.7(2) . .
C4 C3 C8 118.6(2) . .
C11 O3 Ag2 123.50(18) . 2_557
C11 O3 Ag1 106.20(17) . 4_686
Ag2 O3 Ag1 102.58(7) 2_557 4_686
C13 N3 C15 106.0(2) . .
C13 N3 Ag1 129.5(2) . 2_546
C15 N3 Ag1 122.78(19) . 2_546
C13 N4 C14 107.0(2) . .
C13 N4 C31 127.5(3) . .
C14 N4 C31 125.4(3) . .
C5 C4 C3 121.3(3) . .
C5 C4 H4 119.3 . .
C3 C4 H4 119.3 . .
C4 C5 C6 120.8(3) . .
C4 C5 H5 119.6 . .
C6 C5 H5 119.6 . .
C7 C6 C5 119.2(3) . .
C7 C6 C11 120.8(3) . .
C5 C6 C11 120.0(2) . .
C6 C7 C8 121.4(3) . .
C6 C7 H7 119.3 . .
C8 C7 H7 119.3 . .
C7 C8 C9 123.0(3) . .
C7 C8 C3 118.8(2) . .
C9 C8 C3 118.2(2) . .
C10 C9 C8 121.4(3) . .
C10 C9 H9 119.3 . .
C8 C9 H9 119.3 . .
C9 C10 C1 120.6(3) . .
C9 C10 H10 119.7 . .
C1 C10 H10 119.7 . .
O4 C11 O3 124.0(3) . .
O4 C11 C6 118.9(3) . .
O3 C11 C6 117.0(2) . .
O2 C12 O1 126.1(3) . .
O2 C12 C1 116.0(2) . .
O1 C12 C1 117.9(3) . .
N3 C13 N4 112.3(3) . .
N3 C13 C20 123.9(3) . .
N4 C13 C20 123.8(3) . .
N4 C14 C19 132.6(3) . .
N4 C14 C15 105.5(3) . .
C19 C14 C15 121.9(3) . .
C16 C15 N3 130.1(3) . .
C16 C15 C14 120.7(3) . .
N3 C15 C14 109.2(3) . .
C17 C16 C15 117.4(3) . .
C17 C16 H16 121.3 . .
C15 C16 H16 121.3 . .
C16 C17 C18 121.3(3) . .
C16 C17 H17 119.4 . .
C18 C17 H17 119.4 . .
C19 C18 C17 122.4(3) . .
C19 C18 H18 118.8 . .
C17 C18 H18 118.8 . .
C18 C19 C14 116.4(3) . .
C18 C19 H19 121.8 . .
C14 C19 H19 121.8 . .
C13 C20 H20B 109.5 . .
C13 C20 H20A 109.5 . .
H20B C20 H20A 109.5 . .
C13 C20 H20C 109.5 . .
H20B C20 H20C 109.5 . .
H20A C20 H20C 109.5 . .
N1 C21 N2 111.8(3) . .
N1 C21 C28 125.3(3) . .
N2 C21 C28 123.0(3) . .
N1 C22 C23 130.0(3) . .
N1 C22 C27 109.1(3) . .
C23 C22 C27 120.9(3) . .
C24 C23 C22 117.1(4) . .
C24 C23 H23 121.5 . .
C22 C23 H23 121.5 . .
C23 C24 C25 121.9(4) . .
C23 C24 H24 119.0 . .
C25 C24 H24 119.0 . .
C26 C25 C24 121.7(4) . .
C26 C25 H25 119.1 . .
C24 C25 H25 119.1 . .
C25 C26 C27 116.9(4) . .
C25 C26 H26 121.5 . .
C27 C26 H26 121.5 . .
N2 C27 C26 133.3(3) . .
N2 C27 C22 105.3(3) . .
C26 C27 C22 121.4(3) . .
C21 C28 H28B 109.5 . .
C21 C28 H28A 109.5 . .
H28B C28 H28A 109.5 . .
C21 C28 H28C 109.5 . .
H28B C28 H28C 109.5 . .
H28A C28 H28C 109.5 . .
N2 C29 C30 113.7(2) . .
N2 C29 H29A 108.8 . .
C30 C29 H29A 108.8 . .
N2 C29 H29B 108.8 . .
C30 C29 H29B 108.8 . .
H29A C29 H29B 107.7 . .
C31 C30 C29 109.5(2) . .
C31 C30 H30A 109.8 . .
C29 C30 H30A 109.8 . .
C31 C30 H30B 109.8 . .
C29 C30 H30B 109.8 . .
H30A C30 H30B 108.2 . .
N4 C31 C30 113.8(2) . .
N4 C31 H31A 108.8 . .
C30 C31 H31A 108.8 . .
N4 C31 H31B 108.8 . .
C30 C31 H31B 108.8 . .
H31A C31 H31B 107.7 . .

loop_
_geom_bond_atom_site_label_1
_geom_bond_atom_site_label_2
_geom_bond_distance
_geom_bond_site_symmetry_2
Ag1 N3 2.221(2) 2_556
Ag1 O2 2.309(2) .
Ag1 O3 2.3155(19) 4_585
Ag1 O1 2.503(2) 3_577
N1 C21 1.319(4) .
N1 C22 1.388(4) .
N1 Ag2 2.175(2) .
C1 C2 1.366(4) .
C1 C10 1.417(4) .
C1 C12 1.507(4) .
O1 C12 1.260(3) .
O1 Ag2 2.4863(19) 3_577
O1 Ag1 2.503(2) 3_577
Ag2 O3 2.2425(19) 2_547
Ag2 O1 2.4863(19) 3_577
N2 C21 1.357(4) .
N2 C27 1.385(4) .
N2 C29 1.459(4) .
C2 C3 1.408(4) .
C2 H2 0.9300 .
O2 C12 1.251(3) .
C3 C4 1.412(4) .
C3 C8 1.424(4) .
O3 C11 1.277(3) .
O3 Ag2 2.2425(19) 2_557
O3 Ag1 2.3155(19) 4_686
N3 C13 1.311(4) .
N3 C15 1.392(4) .
N3 Ag1 2.221(2) 2_546
N4 C13 1.366(4) .
N4 C14 1.387(4) .
N4 C31 1.464(4) .
C4 C5 1.356(4) .
C4 H4 0.9300 .
O4 C11 1.237(3) .
C5 C6 1.414(4) .
C5 H5 0.9300 .
C6 C7 1.375(4) .
C6 C11 1.501(4) .
C7 C8 1.411(4) .
C7 H7 0.9300 .
C8 C9 1.419(4) .
C9 C10 1.356(4) .
C9 H9 0.9300 .
C10 H10 0.9300 .
C13 C20 1.487(5) .
C14 C19 1.393(5) .
C14 C15 1.395(4) .
C15 C16 1.385(4) .
C16 C17 1.377(4) .
C16 H16 0.9300 .
C17 C18 1.393(5) .
C17 H17 0.9300 .
C18 C19 1.363(5) .
C18 H18 0.9300 .
C19 H19 0.9300 .
C20 H20B 0.9600 .
C20 H20A 0.9600 .
C20 H20C 0.9600 .
C21 C28 1.479(4) .
C22 C23 1.392(5) .
C22 C27 1.397(4) .
C23 C24 1.372(5) .
C23 H23 0.9300 .
C24 C25 1.385(7) .
C24 H24 0.9300 .
C25 C26 1.378(6) .
C25 H25 0.9300 .
C26 C27 1.386(5) .
C26 H26 0.9300 .
C28 H28B 0.9600 .
C28 H28A 0.9600 .
C28 H28C 0.9600 .
C29 C30 1.521(4) .
C29 H29A 0.9700 .
C29 H29B 0.9700 .
C30 C31 1.513(4) .
C30 H30A 0.9700 .
C30 H30B 0.9700 .
C31 H31A 0.9700 .
C31 H31B 0.9700 .
